data_4081007
loop_
_publ_author_name
'Lin, Yong-Chieh'
'Hsueh, Hsin-Hsueh'
'Kanne, Shanker'
'Chang, Li-Kuang'
'Liu, Fu-Chen'
'Lin, Ivan J. B.'
'Lee, Gene-Hsiang'
'Peng, Shie-Ming'

_publ_section_title
;
 Efficient PEPPSI-Themed Palladium N-Heterocyclic Carbene Precatalysts for
 the Mizoroki--Heck Reaction
;
_journal_issue 14
_journal_name_full Organometallics
_journal_page_first 3859
_journal_paper_doi 10.1021/om4003297
_journal_volume 32
_journal_year 2013
_chemical_formula_sum 'C16 H18 Br2 N4 O Pd'
_chemical_formula_weight 548.56
_chemical_name_systematic
; 
 ? 
;
_space_group_IT_number 2
_symmetry_cell_setting triclinic
_symmetry_space_group_name_Hall '-P 1'
_symmetry_space_group_name_H-M 'P -1'
_atom_sites_solution_hydrogens geom
_atom_sites_solution_primary direct
_atom_sites_solution_secondary difmap
_audit_creation_method SHELXL-97
_cell_angle_alpha 81.320(2)
_cell_angle_beta 78.605(2)
_cell_angle_gamma 84.328(2)
_cell_formula_units_Z 2
_cell_length_a 7.3864(6)
_cell_length_b 9.1748(8)
_cell_length_c 14.2132(12)
_cell_measurement_reflns_used 2875
_cell_measurement_temperature 150(2)
_cell_measurement_theta_max 27.47
_cell_measurement_theta_min 2.52
_cell_volume 931.04(14)
_computing_cell_refinement 'Bruker SAINT'
_computing_data_collection 'Bruker SMART'
_computing_data_reduction 'Bruker SAINT'
_computing_molecular_graphics 'Bruker SHELXTL'
_computing_publication_material 'Bruker SHELXTL'
_computing_structure_refinement 'SHELXL-97 (Sheldrick, 1997)'
_computing_structure_solution 'SHELXS-97 (Sheldrick, 1990)'
_diffrn_ambient_temperature 150(2)
_diffrn_measured_fraction_theta_full 0.997
_diffrn_measured_fraction_theta_max 0.997
_diffrn_measurement_device_type 'BRUKER SMART APEXCCD area detector'
_diffrn_measurement_method 'omega scans'
_diffrn_radiation_monochromator graphite
_diffrn_radiation_source 'fine-focus sealed tube'
_diffrn_radiation_type MoK\a
_diffrn_radiation_wavelength 0.71073
_diffrn_reflns_av_R_equivalents 0.0280
_diffrn_reflns_av_sigmaI/netI 0.0404
_diffrn_reflns_limit_h_max 9
_diffrn_reflns_limit_h_min -9
_diffrn_reflns_limit_k_max 11
_diffrn_reflns_limit_k_min -11
_diffrn_reflns_limit_l_max 18
_diffrn_reflns_limit_l_min -18
_diffrn_reflns_number 10451
_diffrn_reflns_theta_full 27.50
_diffrn_reflns_theta_max 27.50
_diffrn_reflns_theta_min 1.47
_exptl_absorpt_coefficient_mu 5.299
_exptl_absorpt_correction_T_max 0.6193
_exptl_absorpt_correction_T_min 0.3509
_exptl_absorpt_correction_type multi-scan
_exptl_crystal_colour yellow
_exptl_crystal_density_diffrn 1.957
_exptl_crystal_density_meas ?
_exptl_crystal_density_method 'not measured'
_exptl_crystal_description plate
_exptl_crystal_F_000 532
_exptl_crystal_size_max 0.25
_exptl_crystal_size_mid 0.20
_exptl_crystal_size_min 0.10
_refine_diff_density_max 2.856
_refine_diff_density_min -0.668
_refine_diff_density_rms 0.125
_refine_ls_extinction_method none
_refine_ls_goodness_of_fit_ref 1.049
_refine_ls_hydrogen_treatment constr
_refine_ls_matrix_type full
_refine_ls_number_parameters 218
_refine_ls_number_reflns 4259
_refine_ls_number_restraints 0
_refine_ls_restrained_S_all 1.049
_refine_ls_R_factor_all 0.0483
_refine_ls_R_factor_gt 0.0399
_refine_ls_shift/su_max 0.001
_refine_ls_shift/su_mean 0.000
_refine_ls_structure_factor_coef Fsqd
_refine_ls_weighting_details 'calc w=1/[\s^2^(Fo^2^)+(0.0408P)^2^+1.9702P] where P=(Fo^2^+2Fc^2^)/3'
_refine_ls_weighting_scheme calc
_refine_ls_wR_factor_gt 0.0922
_refine_ls_wR_factor_ref 0.0983
_reflns_number_gt 3654
_reflns_number_total 4259
_reflns_threshold_expression >2sigma(I)
_cod_data_source_file om4003297_si_002.cif
_cod_data_source_block ic14588
_cod_depositor_comments
;
The following automatic conversions were performed:

'_symmetry_cell_setting' value 'Triclinic' changed to 'triclinic'
according to /home/saulius/struct/CIF-dictionaries/cif_core.dic
dictionary named 'cif_core.dic' version 2.4.2 from 2011-04-26.

Automatic conversion script
Id: cif_fix_values 1891 2012-01-12 08:04:46Z andrius 

The following automatic conversions were performed:

'_exptl_crystal_density_meas' value 'not_measured' was changed to '?'
- the value is perceived as not measured.

Automatic conversion script
Id: cif_fix_values 3008 2015-01-20 13:52:24Z robertas 
;
_cod_original_sg_symbol_H-M P-1
_cod_database_code 4081007

loop_
_symmetry_equiv_pos_as_xyz
'x, y, z'
'-x, -y, -z'

loop_
_atom_site_label
_atom_site_type_symbol
_atom_site_fract_x
_atom_site_fract_y
_atom_site_fract_z
_atom_site_U_iso_or_equiv
_atom_site_adp_type
_atom_site_occupancy
_atom_site_symmetry_multiplicity
_atom_site_calc_flag
_atom_site_refinement_flags
Pd Pd 0.46374(4) 0.72809(3) 0.23087(2) 0.02303(10) Uani 1 1 d .
Br1 Br 0.76278(6) 0.59224(5) 0.20064(4) 0.03446(13) Uani 1 1 d .
Br2 Br 0.18123(6) 0.89234(5) 0.24549(4) 0.03395(13) Uani 1 1 d .
O1 O 0.7470(4) 0.5270(4) 0.5430(2) 0.0323(7) Uani 1 1 d .
N1 N 0.6310(5) 1.0013(4) 0.2477(3) 0.0244(7) Uani 1 1 d .
N2 N 0.6226(4) 0.8420(4) 0.3779(2) 0.0219(7) Uani 1 1 d .
N3 N 0.9252(5) 0.6424(4) 0.4106(3) 0.0264(8) Uani 1 1 d .
H3A H 1.0268 0.5906 0.4227 0.032 Uiso 1 1 calc R
H3B H 0.9299 0.7098 0.3593 0.032 Uiso 1 1 calc R
N4 N 0.3414(5) 0.5735(4) 0.1748(3) 0.0302(8) Uani 1 1 d .
C1 C 0.5801(5) 0.8668(4) 0.2885(3) 0.0225(8) Uani 1 1 d .
C2 C 0.7999(8) 1.0224(7) 0.0793(4) 0.0505(14) Uani 1 1 d .
H2A H 0.9048 1.0645 0.0956 0.076 Uiso 1 1 calc R
H2B H 0.7876 1.0613 0.0125 0.076 Uiso 1 1 calc R
H2C H 0.8211 0.9145 0.0854 0.076 Uiso 1 1 calc R
C3 C 0.6245(6) 1.0637(5) 0.1476(3) 0.0333(10) Uani 1 1 d .
H3C H 0.6062 1.1727 0.1431 0.040 Uiso 1 1 calc R
H3D H 0.5176 1.0277 0.1278 0.040 Uiso 1 1 calc R
C4 C 0.7054(5) 1.0673(5) 0.3122(3) 0.0267(9) Uani 1 1 d .
C5 C 0.7757(6) 1.2046(5) 0.3045(4) 0.0350(11) Uani 1 1 d .
H5 H 0.7813 1.2738 0.2472 0.042 Uiso 1 1 calc R
C6 C 0.8369(6) 1.2349(6) 0.3848(4) 0.0398(12) Uani 1 1 d .
H6 H 0.8871 1.3272 0.3822 0.048 Uiso 1 1 calc R
C7 C 0.8278(6) 1.1355(6) 0.4690(4) 0.0375(12) Uani 1 1 d .
H7 H 0.8704 1.1619 0.5226 0.045 Uiso 1 1 calc R
C8 C 0.7578(6) 0.9984(5) 0.4770(3) 0.0294(9) Uani 1 1 d .
H8 H 0.7508 0.9300 0.5347 0.035 Uiso 1 1 calc R
C9 C 0.6984(5) 0.9666(5) 0.3960(3) 0.0244(9) Uani 1 1 d .
C10 C 0.5914(5) 0.7095(5) 0.4474(3) 0.0248(9) Uani 1 1 d .
H10A H 0.5164 0.6457 0.4225 0.030 Uiso 1 1 calc R
H10B H 0.5177 0.7385 0.5087 0.030 Uiso 1 1 calc R
C11 C 0.7655(5) 0.6191(4) 0.4696(3) 0.0211(8) Uani 1 1 d .
C12 C 0.3009(8) 0.6005(7) 0.0862(4) 0.0497(14) Uani 1 1 d .
H12 H 0.3202 0.6953 0.0500 0.060 Uiso 1 1 calc R
C13 C 0.2321(9) 0.4959(9) 0.0453(5) 0.066(2) Uani 1 1 d .
H13 H 0.2055 0.5188 -0.0183 0.080 Uiso 1 1 calc R
C14 C 0.2025(8) 0.3600(8) 0.0961(5) 0.063(2) Uani 1 1 d .
H14 H 0.1585 0.2856 0.0684 0.075 Uiso 1 1 calc R
C15 C 0.2378(7) 0.3331(6) 0.1886(5) 0.0503(15) Uani 1 1 d .
H15 H 0.2133 0.2406 0.2270 0.060 Uiso 1 1 calc R
C16 C 0.3091(7) 0.4412(5) 0.2255(4) 0.0367(11) Uani 1 1 d .
H16 H 0.3361 0.4205 0.2890 0.044 Uiso 1 1 calc R

loop_
_atom_site_aniso_label
_atom_site_aniso_U_11
_atom_site_aniso_U_22
_atom_site_aniso_U_33
_atom_site_aniso_U_23
_atom_site_aniso_U_13
_atom_site_aniso_U_12
Pd 0.02327(17) 0.01910(17) 0.02840(18) -0.00418(12) -0.00866(13) -0.00032(12)
Br1 0.0325(2) 0.0299(3) 0.0452(3) -0.0149(2) -0.0154(2) 0.00918(19)
Br2 0.0238(2) 0.0282(2) 0.0486(3) -0.0026(2) -0.00645(19) 0.00005(18)
O1 0.0237(15) 0.0352(18) 0.0348(17) 0.0015(14) -0.0049(13) 0.0027(13)
N1 0.0219(17) 0.0191(17) 0.0300(18) -0.0019(14) -0.0023(14) 0.0021(14)
N2 0.0169(16) 0.0187(17) 0.0306(18) -0.0050(14) -0.0049(13) -0.0005(13)
N3 0.0199(17) 0.028(2) 0.0293(18) 0.0015(15) -0.0050(14) 0.0003(14)
N4 0.0284(19) 0.031(2) 0.034(2) -0.0098(16) -0.0087(16) -0.0012(16)
C1 0.0174(18) 0.0169(19) 0.033(2) -0.0018(16) -0.0071(16) 0.0032(15)
C2 0.051(3) 0.048(3) 0.039(3) 0.007(2) 0.007(2) 0.010(3)
C3 0.032(2) 0.026(2) 0.038(3) 0.0041(19) -0.0057(19) 0.0008(19)
C4 0.0171(19) 0.022(2) 0.040(2) -0.0079(18) -0.0006(17) 0.0018(16)
C5 0.027(2) 0.019(2) 0.057(3) -0.008(2) -0.001(2) -0.0017(18)
C6 0.026(2) 0.029(3) 0.067(4) -0.023(2) -0.001(2) -0.006(2)
C7 0.018(2) 0.041(3) 0.059(3) -0.028(3) -0.007(2) 0.0022(19)
C8 0.020(2) 0.030(2) 0.040(2) -0.015(2) -0.0050(18) 0.0041(17)
C9 0.0163(18) 0.022(2) 0.036(2) -0.0126(18) -0.0021(16) 0.0007(16)
C10 0.0195(19) 0.025(2) 0.029(2) -0.0010(17) -0.0041(16) -0.0016(16)
C11 0.025(2) 0.0174(19) 0.0229(19) -0.0046(16) -0.0077(16) -0.0035(16)
C12 0.062(4) 0.050(3) 0.044(3) -0.006(3) -0.027(3) -0.005(3)
C13 0.061(4) 0.097(6) 0.058(4) -0.039(4) -0.031(3) -0.005(4)
C14 0.034(3) 0.079(5) 0.091(5) -0.062(4) -0.012(3) -0.004(3)
C15 0.037(3) 0.035(3) 0.079(4) -0.026(3) 0.005(3) -0.007(2)
C16 0.038(3) 0.033(3) 0.040(3) -0.013(2) -0.002(2) -0.008(2)

loop_
_atom_type_symbol
_atom_type_description
_atom_type_scat_dispersion_real
_atom_type_scat_dispersion_imag
_atom_type_scat_source
C C 0.0033 0.0016 'International Tables Vol C Tables 4.2.6.8 and 6.1.1.4'
H H 0.0000 0.0000 'International Tables Vol C Tables 4.2.6.8 and 6.1.1.4'
N N 0.0061 0.0033 'International Tables Vol C Tables 4.2.6.8 and 6.1.1.4'
O O 0.0106 0.0060 'International Tables Vol C Tables 4.2.6.8 and 6.1.1.4'
Br Br -0.2901 2.4595 'International Tables Vol C Tables 4.2.6.8 and 6.1.1.4'
Pd Pd -0.9988 1.0072 'International Tables Vol C Tables 4.2.6.8 and 6.1.1.4'

loop_
_geom_angle_atom_site_label_1
_geom_angle_atom_site_label_2
_geom_angle_atom_site_label_3
_geom_angle
C1 Pd N4 177.48(16)
C1 Pd Br1 87.82(11)
N4 Pd Br1 91.29(11)
C1 Pd Br2 89.00(12)
N4 Pd Br2 92.18(11)
Br1 Pd Br2 172.20(2)
C1 N1 C4 109.9(4)
C1 N1 C3 124.8(4)
C4 N1 C3 125.1(4)
C1 N2 C9 109.6(3)
C1 N2 C10 126.4(3)
C9 N2 C10 124.0(4)
C12 N4 C16 117.9(4)
C12 N4 Pd 121.6(4)
C16 N4 Pd 120.4(3)
N1 C1 N2 107.9(3)
N1 C1 Pd 126.9(3)
N2 C1 Pd 125.2(3)
N1 C3 C2 111.8(4)
C9 C4 C5 121.5(4)
C9 C4 N1 106.6(4)
C5 C4 N1 131.9(4)
C6 C5 C4 116.3(5)
C5 C6 C7 122.3(4)
C6 C7 C8 121.6(5)
C7 C8 C9 116.3(5)
C4 C9 C8 122.0(4)
C4 C9 N2 106.0(4)
C8 C9 N2 132.0(4)
N2 C10 C11 115.3(3)
O1 C11 N3 124.0(4)
O1 C11 C10 116.8(4)
N3 C11 C10 119.2(4)
N4 C12 C13 122.4(6)
C14 C13 C12 119.7(6)
C13 C14 C15 118.2(5)
C14 C15 C16 119.6(6)
N4 C16 C15 122.0(5)

loop_
_geom_bond_atom_site_label_1
_geom_bond_atom_site_label_2
_geom_bond_distance
Pd C1 1.959(4)
Pd N4 2.084(4)
Pd Br1 2.4207(6)
Pd Br2 2.4433(6)
O1 C11 1.233(5)
N1 C1 1.337(5)
N1 C4 1.394(6)
N1 C3 1.460(6)
N2 C1 1.350(5)
N2 C9 1.399(5)
N2 C10 1.453(5)
N3 C11 1.321(5)
N4 C12 1.332(6)
N4 C16 1.333(6)
C2 C3 1.510(7)
C4 C9 1.389(6)
C4 C5 1.391(6)
C5 C6 1.382(7)
C6 C7 1.386(8)
C7 C8 1.388(6)
C8 C9 1.389(6)
C10 C11 1.520(6)
C12 C13 1.379(8)
C13 C14 1.358(10)
C14 C15 1.372(9)
C15 C16 1.381(7)
